data_4036068
loop_
_publ_author_name
'Atmuri, N. D. Prasad'
'Lubell, William D.'

_publ_section_title
;
 Stereo- and regiochemical transannular cyclization of a common
 hexahydro-1H-azonine to afford three different indolizidinone dipeptide
 mimetics.
;
_journal_name_full 'The Journal of organic chemistry'
_journal_paper_doi 10.1021/acs.joc.9b01861
_journal_year 2019
_chemical_absolute_configuration ad
_chemical_formula_moiety 'C18 H17 I N2 O5'
_chemical_formula_sum 'C18 H17 I N2 O5'
_chemical_formula_weight 468.23
_space_group_crystal_system triclinic
_space_group_IT_number 1
_space_group_name_Hall 'P 1'
_space_group_name_H-M_alt 'P 1'
_atom_sites_solution_hydrogens geom
_atom_sites_solution_primary dual
_audit_creation_date 2018-11-14
_audit_creation_method
;
Olex2 1.2
(compiled 2018.05.29 svn.r3508 for OlexSys, GUI svn.r5506)
;
_cell_angle_alpha 73.120(2)
_cell_angle_beta 78.857(2)
_cell_angle_gamma 64.829(2)
_cell_formula_units_Z 4
_cell_length_a 10.4928(3)
_cell_length_b 10.9595(3)
_cell_length_c 18.3029(6)
_cell_measurement_reflns_used 9417
_cell_measurement_temperature 150
_cell_measurement_theta_max 54.812
_cell_measurement_theta_min 2.203
_cell_volume 1816.90(10)
_computing_cell_refinement
'SAINT (2013) V8.37A; Integration Software for Single Crystal Data. Bruker AXS Inc., Madison, WI 53719-1173.'
_computing_data_collection
;
APEX 2 (2013) Bruker AXS Inc., Madison, WI 53719-1173.
;
_computing_data_reduction
'SAINT (2013) V8.37A; Integration Software for Single Crystal Data. Bruker AXS Inc., Madison, WI 53719-1173.'
_computing_molecular_graphics 'Olex2 (Dolomanov et al., 2009)'
_computing_publication_material 'Olex2 (Dolomanov et al., 2009)'
_computing_structure_refinement 'XL (Sheldrick, 2008)'
_computing_structure_solution 'XT (Sheldrick, 2015)'
_diffrn_ambient_temperature 150
_diffrn_detector 'CMOS Area detector'
_diffrn_detector_area_resol_mean 10.24
_diffrn_detector_type 'Bruker Photon 100 CMOS Detector'
_diffrn_measured_fraction_theta_full 0.989
_diffrn_measured_fraction_theta_max 0.984
_diffrn_measurement_device 'k-geometry diffractometer'
_diffrn_measurement_device_type 'Bruker Venture Metaljet'
_diffrn_measurement_method '\w and \f scans'
_diffrn_radiation_collimation 'Focusing mirrors'
_diffrn_radiation_monochromator 'Helios MX Mirror Optics'
_diffrn_radiation_probe x-ray
_diffrn_radiation_type GaK\a
_diffrn_radiation_wavelength 1.34139
_diffrn_reflns_av_R_equivalents 0.0525
_diffrn_reflns_av_unetI/netI 0.0791
_diffrn_reflns_Laue_measured_fraction_full 0.989
_diffrn_reflns_Laue_measured_fraction_max 0.984
_diffrn_reflns_limit_h_max 12
_diffrn_reflns_limit_h_min -12
_diffrn_reflns_limit_k_max 13
_diffrn_reflns_limit_k_min -13
_diffrn_reflns_limit_l_max 22
_diffrn_reflns_limit_l_min -22
_diffrn_reflns_number 28778
_diffrn_reflns_point_group_measured_fraction_full 0.890
_diffrn_reflns_point_group_measured_fraction_max 0.879
_diffrn_reflns_theta_full 53.594
_diffrn_reflns_theta_max 54.972
_diffrn_reflns_theta_min 2.202
_diffrn_source 'Metal Jet'
_diffrn_source_target Ga
_diffrn_source_type 'Gallium Liquid Metal Jet Source'
_exptl_absorpt_coefficient_mu 9.682
_exptl_absorpt_correction_T_max 0.3027
_exptl_absorpt_correction_T_min 0.1637
_exptl_absorpt_correction_type multi-scan
_exptl_absorpt_process_details
'SADABS-2016/2 (Bruker,2016/2) was used for absorption correction. wR2(int) was 0.1267 before and 0.0884 after correction. The Ratio of minimum to maximum transmission is 0.5408. The \l/2 correction factor is Not present.'
_exptl_crystal_colour 'clear light colourless'
_exptl_crystal_colour_lustre clear
_exptl_crystal_colour_modifier light
_exptl_crystal_colour_primary colourless
_exptl_crystal_density_diffrn 1.712
_exptl_crystal_description rod
_exptl_crystal_F_000 928
_exptl_crystal_size_max 0.25
_exptl_crystal_size_mid 0.09
_exptl_crystal_size_min 0.09
_refine_diff_density_max 0.944
_refine_diff_density_min -0.880
_refine_diff_density_rms 0.116
_refine_ls_abs_structure_details
;
 Refined as an inversion twin.
;
_refine_ls_abs_structure_Flack 0.059(10)
_refine_ls_extinction_method none
_refine_ls_goodness_of_fit_ref 1.062
_refine_ls_hydrogen_treatment constr
_refine_ls_matrix_type full
_refine_ls_number_parameters 942
_refine_ls_number_reflns 12189
_refine_ls_number_restraints 21
_refine_ls_restrained_S_all 1.062
_refine_ls_R_factor_all 0.0733
_refine_ls_R_factor_gt 0.0493
_refine_ls_shift/su_max 0.000
_refine_ls_shift/su_mean 0.000
_refine_ls_structure_factor_coef Fsqd
_refine_ls_weighting_details 'w=1/[\s^2^(Fo^2^)+4.9501P] where P=(Fo^2^+2Fc^2^)/3'
_refine_ls_weighting_scheme calc
_refine_ls_wR_factor_gt 0.0951
_refine_ls_wR_factor_ref 0.1070
_reflns_Friedel_coverage 0.786
_reflns_Friedel_fraction_full 0.791
_reflns_Friedel_fraction_max 0.773
_reflns_number_gt 9657
_reflns_number_total 12189
_reflns_threshold_expression 'I > 2\s(I)'
_cod_data_source_file jo9b01861_si_004.cif
_cod_data_source_block lub1303
_cod_depositor_comments
;
The following automatic conversions were performed:

data item '_diffrn_radiation_probe' value 'X-ray' was changed to
'x-ray' in accordance with the
/home/data/users/saulius/crontab/automatic-downloads/rss-feeds/ACS/lib/dictionaries/cif_core.dic
dictionary named 'cif_core.dic' version 2.4.2 last updated on
2011-04-26.

Automatic conversion script
Id: cif_fix_values 6909 2019-04-08 15:41:33Z antanas 
;
_cod_database_code 4036068
_shelx_shelxl_version_number 2018/3
_shelx_space_group_comment
;
The symmetry employed for this shelxl refinement is uniquely defined
by the following loop, which should always be used as a source of
symmetry information in preference to the above space-group names.
They are only intended as comments.
;
_shelx_estimated_absorpt_t_max 0.476
_shelx_estimated_absorpt_t_min 0.196
_olex2_refinement_description
;
1. Twinned data refinement
 Scales: 0.941(10)
 0.059(10)
2. Fixed Uiso
 At 1.2 times of:
  All C(H) groups, All C(H,H) groups
 At 1.5 times of:
  All C(H,H,H) groups
3. Uiso/Uaniso restraints and constraints
C17A \\sim O4A \\sim O5A \\sim C18A: within 2A with sigma of 0.002 and sigma
for terminal atoms of 0.02
4.a Ternary CH refined with riding coordinates:
 C9A(H9A), C11A(H11A), C12A(H12A), C16A(H16A), C9B(H9B), C11B(H11B),
 C12B(H12B), C16B(H16B), C9C(H9C), C11C(H11C), C12C(H12C), C16C(H16C), C9D(H9D),
  C11D(H11D), C12D(H12D), C16D(H16D)
4.b Secondary CH2 refined with riding coordinates:
 C10A(H10A,H10B), C14A(H14A,H14B), C15A(H15A,H15B), C10B(H10C,H10D), C14B(H14C,
 H14D), C15B(H15C,H15D), C10C(H10E,H10F), C14C(H14E,H14F), C15C(H15E,H15F),
 C10D(H10G,H10H), C14D(H14G,H14H), C15D(H15G,H15H)
4.c Aromatic/amide H refined with riding coordinates:
 C3A(H3A), C4A(H4A), C5A(H5A), C6A(H6A), C3B(H3B), C4B(H4B), C5B(H5B),
 C6B(H6B), C3C(H3C), C4C(H4C), C5C(H5C), C6C(H6C), C3D(H3D), C4D(H4D), C5D(H5D),
  C6D(H6D)
4.d Idealised Me refined as rotating group:
 C18A(H18A,H18B,H18C), C18B(H18D,H18E,H18F), C18C(H18G,H18H,H18I), C18D(H18J,
 H18K,H18L)
;
_olex2_submission_special_instructions 'No special instructions were received'

loop_
_space_group_symop_operation_xyz
'x, y, z'

loop_
_atom_site_label
_atom_site_type_symbol
_atom_site_fract_x
_atom_site_fract_y
_atom_site_fract_z
_atom_site_U_iso_or_equiv
_atom_site_adp_type
_atom_site_occupancy
_atom_site_site_symmetry_order
_atom_site_calc_flag
_atom_site_refinement_flags_posn
_atom_site_refinement_flags_adp
I1A I 0.33744(9) 1.21426(9) 0.78783(5) 0.0539(3) Uani 1 1 d . .
O1A O -0.2398(9) 1.0167(9) 0.9275(5) 0.048(2) Uani 1 1 d . .
O2A O 0.2287(10) 0.7931(9) 0.8646(6) 0.059(3) Uani 1 1 d . .
O3A O 0.0316(9) 0.9507(8) 0.7351(5) 0.040(2) Uani 1 1 d . .
O4A O 0.3326(11) 0.9252(9) 0.6499(6) 0.060(3) Uani 1 1 d . U
O5A O 0.2208(11) 0.9915(8) 0.5447(5) 0.058(2) Uani 1 1 d . U
N1A N -0.0035(10) 0.9371(9) 0.8866(5) 0.031(2) Uani 1 1 d . .
N2A N 0.0901(9) 1.1367(8) 0.7077(5) 0.027(2) Uani 1 1 d . .
C1A C -0.1260(15) 0.9214(12) 0.9234(7) 0.039(3) Uani 1 1 d . .
C2A C -0.0894(12) 0.7698(11) 0.9530(6) 0.028(3) Uani 1 1 d . .
C3A C -0.1707(14) 0.6975(12) 0.9939(7) 0.040(3) Uani 1 1 d . .
H3A H -0.266044 0.744054 1.011659 0.048 Uiso 1 1 calc R .
C4A C -0.1074(17) 0.5532(14) 1.0083(8) 0.053(4) Uani 1 1 d . .
H4A H -0.159881 0.498924 1.035045 0.064 Uiso 1 1 calc R .
C5A C 0.0332(17) 0.4899(13) 0.9829(8) 0.053(4) Uani 1 1 d . .
H5A H 0.073487 0.391533 0.992313 0.063 Uiso 1 1 calc R .
C6A C 0.1193(16) 0.5599(14) 0.9448(8) 0.051(4) Uani 1 1 d . .
H6A H 0.215966 0.513496 0.929215 0.061 Uiso 1 1 calc R .
C7A C 0.0532(14) 0.7017(13) 0.9314(7) 0.040(3) Uani 1 1 d . .
C8A C 0.1112(13) 0.8082(12) 0.8901(7) 0.035(3) Uani 1 1 d . .
C9A C 0.0004(12) 1.0652(11) 0.8351(6) 0.032(3) Uani 1 1 d . .
H9A H -0.097130 1.138885 0.836752 0.039 Uiso 1 1 calc R .
C10A C 0.0991(14) 1.1135(12) 0.8595(7) 0.039(3) Uani 1 1 d . .
H10A H 0.193377 1.036475 0.865209 0.047 Uiso 1 1 calc R .
H10B H 0.062419 1.135444 0.910176 0.047 Uiso 1 1 calc R .
C11A C 0.1157(13) 1.2412(12) 0.8029(6) 0.037(3) Uani 1 1 d . .
H11A H 0.059465 1.323449 0.825425 0.045 Uiso 1 1 calc R .
C12A C 0.0571(13) 1.2683(11) 0.7267(6) 0.034(3) Uani 1 1 d . .
H12A H -0.048155 1.313814 0.734559 0.041 Uiso 1 1 calc R .
C13A C 0.0396(12) 1.0442(10) 0.7536(6) 0.028(3) Uani 1 1 d . .
C14A C 0.1030(14) 1.3560(12) 0.6527(6) 0.040(3) Uani 1 1 d . .
H14A H 0.019508 1.431607 0.627778 0.047 Uiso 1 1 calc R .
H14B H 0.162349 1.397298 0.664104 0.047 Uiso 1 1 calc R .
C15A C 0.1866(15) 1.2565(13) 0.6016(7) 0.045(3) Uani 1 1 d . .
H15A H 0.288588 1.216567 0.609211 0.054 Uiso 1 1 calc R .
H15B H 0.173234 1.304321 0.547022 0.054 Uiso 1 1 calc R .
C16A C 0.1281(13) 1.1432(11) 0.6257(6) 0.033(3) Uani 1 1 d . .
H16A H 0.042285 1.171999 0.598446 0.040 Uiso 1 1 calc R .
C17A C 0.2391(18) 1.0073(14) 0.6109(8) 0.055(3) Uani 1 1 d . U
C18A C 0.334(2) 0.8743(16) 0.5179(10) 0.099(7) Uani 1 1 d . U
H18A H 0.325195 0.883312 0.464098 0.149 Uiso 1 1 calc GR .
H18B H 0.328089 0.787430 0.548965 0.149 Uiso 1 1 calc GR .
H18C H 0.426090 0.873943 0.522631 0.149 Uiso 1 1 calc GR .
I1B I 0.71767(8) 0.40716(7) 0.89724(5) 0.0469(2) Uani 1 1 d . .
O1B O 0.3835(9) 0.5367(9) 0.5828(5) 0.042(2) Uani 1 1 d . .
O2B O 0.7605(9) 0.2584(8) 0.7251(5) 0.043(2) Uani 1 1 d . .
O3B O 0.7369(9) 0.5634(9) 0.6262(4) 0.043(2) Uani 1 1 d . .
O4B O 0.9315(10) 0.5663(10) 0.7669(6) 0.062(3) Uani 1 1 d . .
O5B O 0.9573(11) 0.7420(10) 0.6745(6) 0.059(3) Uani 1 1 d . .
N1B N 0.5621(11) 0.4217(10) 0.6639(6) 0.033(2) Uani 1 1 d . .
N2B N 0.6493(10) 0.6606(9) 0.7277(5) 0.030(2) Uani 1 1 d . .
C1B C 0.4868(13) 0.4347(13) 0.6056(6) 0.032(3) Uani 1 1 d . .
C2B C 0.5616(12) 0.3032(11) 0.5800(6) 0.029(3) Uani 1 1 d . .
C3B C 0.5299(15) 0.2641(13) 0.5205(7) 0.042(3) Uani 1 1 d . .
H3B H 0.451105 0.321610 0.491106 0.050 Uiso 1 1 calc R .
C4B C 0.6241(16) 0.1339(13) 0.5087(7) 0.044(3) Uani 1 1 d . .
H4B H 0.609059 0.102326 0.469212 0.053 Uiso 1 1 calc R .
C5B C 0.7388(14) 0.0488(13) 0.5520(7) 0.040(3) Uani 1 1 d . .
H5B H 0.798836 -0.039119 0.541858 0.048 Uiso 1 1 calc R .
C6B C 0.7669(13) 0.0900(12) 0.6097(7) 0.036(3) Uani 1 1 d . .
H6B H 0.844692 0.032237 0.639848 0.043 Uiso 1 1 calc R .
C7B C 0.6762(13) 0.2192(12) 0.6213(6) 0.030(3) Uani 1 1 d . .
C8B C 0.6793(13) 0.2945(11) 0.6777(7) 0.032(3) Uani 1 1 d . .
C9B C 0.5329(12) 0.5310(12) 0.7029(7) 0.034(3) Uani 1 1 d . .
H9B H 0.448158 0.610860 0.680142 0.041 Uiso 1 1 calc R .
C10B C 0.4887(14) 0.4910(13) 0.7889(7) 0.041(3) Uani 1 1 d . .
H10C H 0.385160 0.517497 0.795434 0.049 Uiso 1 1 calc R .
H10D H 0.534015 0.388932 0.807061 0.049 Uiso 1 1 calc R .
C11B C 0.5267(13) 0.5572(12) 0.8386(7) 0.042(3) Uani 1 1 d . .
H11B H 0.447006 0.581949 0.878860 0.050 Uiso 1 1 calc R .
C12B C 0.5430(13) 0.6891(12) 0.7931(6) 0.035(3) Uani 1 1 d . .
H12B H 0.450400 0.754155 0.771789 0.042 Uiso 1 1 calc R .
C13B C 0.6524(13) 0.5826(12) 0.6823(6) 0.032(3) Uani 1 1 d . .
C14B C 0.5911(15) 0.7684(13) 0.8280(7) 0.046(3) Uani 1 1 d . .
H14C H 0.661903 0.704433 0.865051 0.055 Uiso 1 1 calc R .
H14D H 0.510260 0.831902 0.854792 0.055 Uiso 1 1 calc R .
C15B C 0.6562(16) 0.8501(13) 0.7610(8) 0.050(4) Uani 1 1 d . .
H15C H 0.726851 0.871151 0.778191 0.060 Uiso 1 1 calc R .
H15D H 0.582724 0.937936 0.736007 0.060 Uiso 1 1 calc R .
C16B C 0.7262(13) 0.7516(12) 0.7068(7) 0.035(3) Uani 1 1 d . .
H16B H 0.714273 0.804822 0.652287 0.042 Uiso 1 1 calc R .
C17B C 0.8821(14) 0.6709(13) 0.7199(8) 0.040(3) Uani 1 1 d . .
C18B C 1.1022(15) 0.6878(14) 0.6897(12) 0.073(5) Uani 1 1 d . .
H18D H 1.125608 0.762719 0.694189 0.110 Uiso 1 1 calc GR .
H18E H 1.162335 0.647213 0.647646 0.110 Uiso 1 1 calc GR .
H18F H 1.118076 0.616165 0.737701 0.110 Uiso 1 1 calc GR .
I1C I 0.44659(9) 0.46355(8) 0.07898(5) 0.0524(2) Uani 1 1 d . .
O1C O 0.4269(9) 0.7035(8) 0.3898(5) 0.042(2) Uani 1 1 d . .
O2C O 0.6564(10) 0.3533(9) 0.2645(5) 0.048(2) Uani 1 1 d . .
O3C O 0.3732(9) 0.3712(9) 0.3613(5) 0.043(2) Uani 1 1 d . .
O4C O 0.3285(10) 0.2124(8) 0.2252(5) 0.045(2) Uani 1 1 d . .
O5C O 0.1720(9) 0.1670(8) 0.3204(5) 0.041(2) Uani 1 1 d . .
N1C N 0.5149(11) 0.5417(10) 0.3146(6) 0.036(2) Uani 1 1 d . .
N2C N 0.2419(10) 0.4754(9) 0.2587(5) 0.029(2) Uani 1 1 d . .
C1C C 0.5214(14) 0.6013(12) 0.3711(7) 0.035(3) Uani 1 1 d . .
C2C C 0.6583(13) 0.5136(11) 0.4041(6) 0.029(3) Uani 1 1 d . .
C3C C 0.7197(14) 0.5220(12) 0.4628(6) 0.038(3) Uani 1 1 d . .
H3C H 0.674115 0.595694 0.488342 0.045 Uiso 1 1 calc R .
C4C C 0.8495(14) 0.4186(14) 0.4821(7) 0.043(3) Uani 1 1 d . .
H4C H 0.892804 0.420251 0.522614 0.052 Uiso 1 1 calc R .
C5C C 0.9182(14) 0.3129(14) 0.4444(7) 0.046(3) Uani 1 1 d . .
H5C H 1.008269 0.244897 0.458944 0.055 Uiso 1 1 calc R .
C6C C 0.8593(13) 0.3029(14) 0.3854(7) 0.042(3) Uani 1 1 d . .
H6C H 0.905936 0.229028 0.360099 0.050 Uiso 1 1 calc R .
C7C C 0.7285(13) 0.4068(12) 0.3656(7) 0.033(3) Uani 1 1 d . .
C8C C 0.6348(14) 0.4255(12) 0.3070(7) 0.039(3) Uani 1 1 d . .
C9C C 0.3883(13) 0.5809(12) 0.2779(7) 0.034(3) Uani 1 1 d . .
H9C H 0.314292 0.659232 0.299083 0.041 Uiso 1 1 calc R .
C10C C 0.4081(15) 0.6412(14) 0.1905(7) 0.046(3) Uani 1 1 d . .
H10E H 0.386051 0.741443 0.181247 0.055 Uiso 1 1 calc R .
H10F H 0.508099 0.595262 0.172208 0.055 Uiso 1 1 calc R .
C11C C 0.3139(14) 0.6214(13) 0.1447(7) 0.040(3) Uani 1 1 d . .
H11C H 0.271939 0.711114 0.106572 0.048 Uiso 1 1 calc R .
C12C C 0.1936(13) 0.5905(12) 0.1923(6) 0.034(3) Uani 1 1 d . .
H12C H 0.132078 0.674257 0.212675 0.041 Uiso 1 1 calc R .
C13C C 0.3363(12) 0.4640(12) 0.3027(6) 0.033(3) Uani 1 1 d . .
C14C C 0.0968(13) 0.5537(12) 0.1592(6) 0.039(3) Uani 1 1 d . .
H14E H 0.150657 0.491399 0.124285 0.047 Uiso 1 1 calc R .
H14F H 0.023602 0.637884 0.131129 0.047 Uiso 1 1 calc R .
C15C C 0.0309(14) 0.4799(12) 0.2306(7) 0.041(3) Uani 1 1 d . .
H15E H -0.003743 0.418381 0.217549 0.049 Uiso 1 1 calc R .
H15F H -0.048243 0.547536 0.255885 0.049 Uiso 1 1 calc R .
C16C C 0.1545(13) 0.3959(11) 0.2817(7) 0.032(3) Uani 1 1 d . .
H16C H 0.117886 0.394017 0.336531 0.038 Uiso 1 1 calc R .
C17C C 0.2328(12) 0.2492(12) 0.2721(7) 0.031(3) Uani 1 1 d . .
C18C C 0.2208(15) 0.0260(12) 0.3095(9) 0.052(4) Uani 1 1 d . .
H18G H 0.156690 -0.017432 0.339671 0.078 Uiso 1 1 calc GR .
H18H H 0.316301 -0.028909 0.326454 0.078 Uiso 1 1 calc GR .
H18I H 0.222144 0.030127 0.255172 0.078 Uiso 1 1 calc GR .
I1D I 0.66781(9) 0.82063(8) 0.19499(5) 0.0504(2) Uani 1 1 d . .
O1D O 1.0191(9) 1.2510(8) 0.1490(5) 0.044(2) Uani 1 1 d . .
O2D O 1.0615(9) 0.8887(8) 0.0575(4) 0.0378(19) Uani 1 1 d . .
O3D O 1.0476(9) 0.9191(8) 0.2451(4) 0.0351(19) Uani 1 1 d . .
O4D O 0.9851(10) 0.6752(9) 0.3501(5) 0.048(2) Uani 1 1 d . .
O5D O 1.0075(10) 0.7646(9) 0.4406(5) 0.048(2) Uani 1 1 d . .
N1D N 0.9961(11) 1.0864(9) 0.1039(5) 0.030(2) Uani 1 1 d . .
N2D N 0.8141(10) 0.9700(9) 0.2809(5) 0.029(2) Uani 1 1 d . .
C1D C 1.0709(13) 1.1617(11) 0.1136(6) 0.031(3) Uani 1 1 d . .
C2D C 1.2107(14) 1.1118(12) 0.0724(6) 0.037(3) Uani 1 1 d . .
C3D C 1.3185(13) 1.1592(13) 0.0596(6) 0.038(3) Uani 1 1 d . .
H3D H 1.310350 1.233783 0.079125 0.045 Uiso 1 1 calc R .
C4D C 1.4394(14) 1.0907(14) 0.0164(7) 0.044(3) Uani 1 1 d . .
H4D H 1.515929 1.119574 0.006101 0.053 Uiso 1 1 calc R .
C5D C 1.4510(12) 0.9828(12) -0.0117(6) 0.034(3) Uani 1 1 d . .
H5D H 1.534478 0.939947 -0.041635 0.041 Uiso 1 1 calc R .
C6D C 1.3440(13) 0.9349(12) 0.0027(7) 0.038(3) Uani 1 1 d . .
H6D H 1.353966 0.858348 -0.015689 0.045 Uiso 1 1 calc R .
C7D C 1.2220(13) 1.0020(12) 0.0446(6) 0.030(3) Uani 1 1 d . .
C8D C 1.0906(12) 0.9782(12) 0.0678(6) 0.033(3) Uani 1 1 d . .
C9D C 0.8729(12) 1.0839(11) 0.1553(6) 0.032(3) Uani 1 1 d . .
H9D H 0.824008 1.177703 0.166841 0.038 Uiso 1 1 calc R .
C10D C 0.7645(14) 1.0619(14) 0.1202(7) 0.043(3) Uani 1 1 d . .
H10G H 0.813653 0.983124 0.095250 0.052 Uiso 1 1 calc R .
H10H H 0.717417 1.145910 0.080680 0.052 Uiso 1 1 calc R .
C11D C 0.6525(13) 1.0319(12) 0.1829(7) 0.037(3) Uani 1 1 d . .
H11D H 0.556708 1.098923 0.166453 0.045 Uiso 1 1 calc R .
C12D C 0.6683(12) 1.0491(11) 0.2594(6) 0.035(3) Uani 1 1 d . .
H12D H 0.647046 1.149364 0.253252 0.042 Uiso 1 1 calc R .
C13D C 0.9238(13) 0.9816(11) 0.2306(7) 0.030(3) Uani 1 1 d . .
C14D C 0.5797(14) 1.0056(13) 0.3308(7) 0.043(3) Uani 1 1 d . .
H14G H 0.511369 0.977378 0.316836 0.052 Uiso 1 1 calc R .
H14H H 0.526617 1.083475 0.356198 0.052 Uiso 1 1 calc R .
C15D C 0.6835(13) 0.8832(12) 0.3844(7) 0.040(3) Uani 1 1 d . .
H15G H 0.694718 0.793579 0.376215 0.047 Uiso 1 1 calc R .
H15H H 0.651590 0.885100 0.438725 0.047 Uiso 1 1 calc R .
C16D C 0.8234(13) 0.9061(11) 0.3611(6) 0.032(3) Uani 1 1 d . .
H16D H 0.824048 0.972250 0.388747 0.038 Uiso 1 1 calc R .
C17D C 0.9499(13) 0.7676(12) 0.3814(7) 0.036(3) Uani 1 1 d . .
C18D C 1.1192(17) 0.6363(16) 0.4706(9) 0.065(4) Uani 1 1 d . .
H18J H 1.116182 0.622060 0.526184 0.098 Uiso 1 1 calc GR .
H18K H 1.210320 0.639180 0.446925 0.098 Uiso 1 1 calc GR .
H18L H 1.107597 0.559763 0.459150 0.098 Uiso 1 1 calc GR .

loop_
_atom_site_aniso_label
_atom_site_aniso_U_11
_atom_site_aniso_U_22
_atom_site_aniso_U_33
_atom_site_aniso_U_23
_atom_site_aniso_U_13
_atom_site_aniso_U_12
I1A 0.0411(5) 0.0598(6) 0.0608(6) 0.0031(4) -0.0146(4) -0.0267(5)
O1A 0.027(5) 0.036(5) 0.065(6) -0.008(4) 0.012(4) -0.005(4)
O2A 0.026(5) 0.043(5) 0.072(7) 0.005(5) 0.008(5) 0.002(4)
O3A 0.050(6) 0.030(4) 0.040(5) -0.010(4) -0.006(4) -0.014(4)
O4A 0.053(6) 0.043(5) 0.059(6) -0.012(5) -0.003(5) 0.002(5)
O5A 0.088(6) 0.037(4) 0.040(4) -0.016(3) 0.004(4) -0.014(4)
N1A 0.018(5) 0.027(5) 0.038(5) -0.005(4) 0.001(4) -0.002(4)
N2A 0.024(5) 0.023(4) 0.031(5) -0.009(4) 0.000(4) -0.006(4)
C1A 0.042(9) 0.031(6) 0.038(7) -0.002(5) -0.002(6) -0.013(6)
C2A 0.028(7) 0.035(6) 0.024(5) -0.007(5) -0.010(5) -0.010(5)
C3A 0.033(8) 0.038(7) 0.040(7) -0.001(5) 0.000(6) -0.013(6)
C4A 0.063(10) 0.043(8) 0.056(9) 0.008(7) -0.016(8) -0.031(8)
C5A 0.068(11) 0.025(6) 0.052(8) -0.004(6) -0.017(8) -0.004(7)
C6A 0.052(9) 0.041(8) 0.049(8) -0.003(6) 0.009(7) -0.017(7)
C7A 0.039(8) 0.039(7) 0.036(7) 0.001(5) -0.009(6) -0.014(6)
C8A 0.019(7) 0.035(6) 0.041(7) -0.001(5) -0.003(5) -0.006(5)
C9A 0.028(7) 0.028(6) 0.032(6) -0.008(5) -0.001(5) -0.002(5)
C10A 0.042(8) 0.041(7) 0.032(6) -0.002(5) -0.014(6) -0.015(6)
C11A 0.042(8) 0.040(7) 0.032(6) -0.007(5) -0.003(6) -0.019(6)
C12A 0.042(8) 0.029(6) 0.030(6) -0.005(5) -0.007(5) -0.013(5)
C13A 0.029(7) 0.019(5) 0.030(6) -0.008(5) 0.006(5) -0.006(5)
C14A 0.047(8) 0.034(6) 0.034(6) -0.007(5) -0.006(6) -0.012(6)
C15A 0.050(9) 0.044(7) 0.034(7) -0.010(6) 0.002(6) -0.015(7)
C16A 0.040(7) 0.035(6) 0.024(6) -0.013(5) 0.000(5) -0.010(6)
C17A 0.085(6) 0.035(4) 0.039(4) -0.015(4) 0.004(5) -0.016(4)
C18A 0.139(16) 0.049(9) 0.073(11) -0.038(8) 0.025(11) -0.002(10)
I1B 0.0439(5) 0.0444(5) 0.0405(4) -0.0126(4) -0.0014(4) -0.0054(4)
O1B 0.031(5) 0.046(5) 0.043(5) -0.014(4) -0.011(4) -0.004(5)
O2B 0.039(6) 0.042(5) 0.041(5) -0.012(4) -0.017(4) -0.002(4)
O3B 0.044(6) 0.052(5) 0.031(4) -0.015(4) 0.004(4) -0.016(4)
O4B 0.039(6) 0.045(6) 0.089(8) -0.004(6) -0.010(6) -0.010(5)
O5B 0.056(7) 0.051(6) 0.081(7) -0.025(5) 0.014(5) -0.033(5)
N1B 0.027(6) 0.032(5) 0.042(6) -0.018(4) -0.005(5) -0.006(4)
N2B 0.027(5) 0.031(5) 0.034(5) -0.019(4) 0.003(4) -0.008(4)
C1B 0.023(7) 0.043(7) 0.025(6) 0.000(5) 0.002(5) -0.015(6)
C2B 0.025(7) 0.025(6) 0.030(6) -0.003(5) -0.006(5) -0.004(5)
C3B 0.050(9) 0.053(8) 0.033(6) -0.009(6) 0.002(6) -0.032(7)
C4B 0.065(10) 0.038(7) 0.040(7) -0.015(6) -0.004(7) -0.026(7)
C5B 0.044(8) 0.039(7) 0.036(7) -0.015(6) 0.006(6) -0.015(6)
C6B 0.034(7) 0.037(7) 0.037(7) -0.005(5) 0.001(5) -0.020(6)
C7B 0.028(7) 0.038(6) 0.034(6) -0.011(5) -0.003(5) -0.019(6)
C8B 0.027(7) 0.028(6) 0.038(7) -0.011(5) 0.001(6) -0.008(5)
C9B 0.020(7) 0.036(6) 0.046(7) -0.016(5) -0.008(6) -0.003(5)
C10B 0.029(7) 0.045(7) 0.049(7) -0.025(6) 0.004(6) -0.008(6)
C11B 0.035(8) 0.043(7) 0.038(7) -0.014(6) 0.006(6) -0.007(6)
C12B 0.032(7) 0.036(6) 0.040(6) -0.013(5) -0.001(5) -0.014(5)
C13B 0.026(7) 0.035(6) 0.032(6) -0.012(5) -0.002(5) -0.007(5)
C14B 0.048(8) 0.040(7) 0.046(7) -0.022(6) -0.001(6) -0.008(6)
C15B 0.056(10) 0.030(7) 0.066(9) -0.022(6) 0.009(8) -0.017(7)
C16B 0.038(8) 0.031(6) 0.036(6) -0.009(5) 0.007(6) -0.016(6)
C17B 0.037(8) 0.033(7) 0.049(8) -0.020(6) 0.004(6) -0.008(6)
C18B 0.030(9) 0.045(8) 0.154(17) -0.056(10) 0.019(10) -0.015(7)
I1C 0.0508(6) 0.0583(5) 0.0476(5) -0.0244(4) 0.0097(4) -0.0189(5)
O1C 0.046(6) 0.040(5) 0.035(4) -0.014(4) -0.004(4) -0.007(4)
O2C 0.045(6) 0.051(5) 0.057(6) -0.036(5) -0.004(5) -0.014(5)
O3C 0.044(6) 0.045(5) 0.036(5) -0.001(4) -0.013(4) -0.014(4)
O4C 0.039(6) 0.036(5) 0.054(6) -0.021(4) 0.014(5) -0.009(4)
O5C 0.039(5) 0.035(4) 0.052(5) -0.007(4) 0.002(4) -0.022(4)
N1C 0.029(6) 0.036(6) 0.045(6) -0.018(5) 0.000(5) -0.011(5)
N2C 0.032(6) 0.028(5) 0.029(5) -0.005(4) -0.008(4) -0.013(4)
C1C 0.036(8) 0.025(6) 0.046(7) -0.015(6) 0.010(6) -0.015(6)
C2C 0.037(7) 0.020(5) 0.030(6) -0.003(4) 0.002(5) -0.016(5)
C3C 0.049(9) 0.041(7) 0.028(6) -0.011(5) 0.007(6) -0.025(6)
C4C 0.038(8) 0.060(8) 0.036(7) -0.005(6) -0.004(6) -0.027(7)
C5C 0.030(8) 0.063(9) 0.044(7) -0.010(7) -0.002(6) -0.020(7)
C6C 0.025(7) 0.050(8) 0.048(8) -0.010(6) 0.007(6) -0.017(6)
C7C 0.028(7) 0.037(6) 0.041(7) -0.018(5) 0.004(6) -0.018(6)
C8C 0.034(7) 0.035(7) 0.050(7) -0.023(6) 0.010(6) -0.014(6)
C9C 0.034(7) 0.032(6) 0.042(7) -0.014(5) -0.012(6) -0.012(6)
C10C 0.054(9) 0.052(8) 0.043(7) -0.015(6) -0.002(7) -0.029(7)
C11C 0.041(8) 0.045(7) 0.028(6) -0.006(5) -0.008(6) -0.011(6)
C12C 0.034(7) 0.037(6) 0.030(6) -0.003(5) -0.007(5) -0.012(6)
C13C 0.027(7) 0.039(7) 0.032(6) -0.017(5) 0.003(5) -0.010(6)
C14C 0.033(7) 0.042(7) 0.034(6) -0.011(5) -0.010(6) -0.002(6)
C15C 0.046(9) 0.028(6) 0.047(7) -0.010(5) -0.002(6) -0.013(6)
C16C 0.033(7) 0.027(6) 0.034(6) -0.011(5) -0.004(5) -0.007(5)
C17C 0.018(7) 0.034(6) 0.038(7) -0.011(5) -0.013(5) 0.000(5)
C18C 0.048(9) 0.034(7) 0.077(10) -0.011(7) -0.004(7) -0.021(6)
I1D 0.0638(6) 0.0428(5) 0.0511(5) -0.0157(4) -0.0083(4) -0.0225(4)
O1D 0.045(5) 0.035(4) 0.055(5) -0.023(4) 0.010(4) -0.015(4)
O2D 0.037(5) 0.033(4) 0.045(5) -0.010(4) -0.009(4) -0.012(4)
O3D 0.026(5) 0.039(5) 0.038(4) -0.011(4) -0.001(4) -0.010(4)
O4D 0.050(6) 0.036(5) 0.061(6) -0.023(4) -0.013(5) -0.007(4)
O5D 0.046(6) 0.055(6) 0.037(5) -0.009(4) -0.015(4) -0.012(5)
N1D 0.035(6) 0.032(5) 0.029(5) -0.010(4) 0.002(4) -0.017(5)
N2D 0.030(6) 0.031(5) 0.027(5) -0.006(4) -0.003(4) -0.014(4)
C1D 0.038(7) 0.029(6) 0.026(6) -0.005(5) -0.004(5) -0.014(5)
C2D 0.044(8) 0.036(6) 0.031(6) -0.015(5) 0.004(6) -0.015(6)
C3D 0.038(8) 0.048(7) 0.033(6) -0.017(6) 0.006(6) -0.020(6)
C4D 0.039(8) 0.061(8) 0.042(7) -0.005(6) -0.002(6) -0.033(7)
C5D 0.020(7) 0.047(7) 0.030(6) -0.010(5) 0.000(5) -0.010(6)
C6D 0.030(7) 0.038(6) 0.037(7) -0.016(5) 0.003(6) -0.004(6)
C7D 0.029(7) 0.035(6) 0.026(6) -0.009(5) -0.006(5) -0.009(5)
C8D 0.026(7) 0.037(6) 0.031(6) -0.005(5) 0.003(5) -0.013(6)
C9D 0.028(7) 0.032(6) 0.034(6) -0.012(5) 0.005(5) -0.011(5)
C10D 0.035(8) 0.059(8) 0.033(6) -0.010(6) -0.010(6) -0.013(6)
C11D 0.035(7) 0.033(6) 0.040(7) -0.015(5) 0.011(6) -0.012(6)
C12D 0.029(7) 0.027(6) 0.041(7) -0.010(5) -0.004(5) -0.004(5)
C13D 0.028(8) 0.027(6) 0.040(7) -0.019(5) 0.000(6) -0.011(6)
C14D 0.035(8) 0.051(8) 0.039(7) -0.018(6) 0.011(6) -0.015(6)
C15D 0.043(8) 0.038(7) 0.030(6) -0.004(5) 0.006(5) -0.015(6)
C16D 0.035(7) 0.028(6) 0.026(6) -0.009(5) 0.000(5) -0.007(5)
C17D 0.036(7) 0.034(6) 0.035(6) 0.001(5) 0.001(6) -0.018(6)
C18D 0.053(10) 0.059(9) 0.059(9) -0.002(8) -0.013(8) -0.005(8)

loop_
_atom_type_symbol
_atom_type_description
_atom_type_scat_dispersion_real
_atom_type_scat_dispersion_imag
_atom_type_scat_source
C C 0.0137 0.0067 'International Tables Vol C Tables 4.2.6.8 and 6.1.1.4'
H H 0.0000 0.0000 'International Tables Vol C Tables 4.2.6.8 and 6.1.1.4'
I I 0.0030 5.4349 'International Tables Vol C Tables 4.2.6.8 and 6.1.1.4'
N N 0.0241 0.0134 'International Tables Vol C Tables 4.2.6.8 and 6.1.1.4'
O O 0.0389 0.0241 'International Tables Vol C Tables 4.2.6.8 and 6.1.1.4'

loop_
_geom_angle_atom_site_label_1
_geom_angle_atom_site_label_2
_geom_angle_atom_site_label_3
_geom_angle
C17A O5A C18A 114.8(13)
C1A N1A C8A 111.5(9)
C1A N1A C9A 124.3(9)
C8A N1A C9A 122.6(9)
C12A N2A C16A 112.4(8)
C13A N2A C12A 120.7(9)
C13A N2A C16A 122.5(9)
O1A C1A N1A 124.3(11)
O1A C1A C2A 128.7(11)
N1A C1A C2A 106.9(10)
C3A C2A C1A 131.1(10)
C3A C2A C7A 121.5(11)
C7A C2A C1A 107.5(10)
C2A C3A H3A 121.4
C2A C3A C4A 117.3(12)
C4A C3A H3A 121.4
C3A C4A H4A 120.4
C5A C4A C3A 119.2(13)
C5A C4A H4A 120.4
C4A C5A H5A 117.7
C6A C5A C4A 124.7(12)
C6A C5A H5A 117.7
C5A C6A H6A 122.8
C7A C6A C5A 114.5(13)
C7A C6A H6A 122.8
C2A C7A C8A 108.3(10)
C6A C7A C2A 122.7(12)
C6A C7A C8A 128.9(12)
O2A C8A N1A 124.9(11)
O2A C8A C7A 129.3(11)
N1A C8A C7A 105.7(10)
N1A C9A H9A 107.8
N1A C9A C10A 112.3(9)
N1A C9A C13A 108.6(8)
C10A C9A H9A 107.8
C13A C9A H9A 107.8
C13A C9A C10A 112.5(10)
C9A C10A H10A 108.8
C9A C10A H10B 108.8
C9A C10A C11A 113.8(9)
H10A C10A H10B 107.7
C11A C10A H10A 108.8
C11A C10A H10B 108.8
I1A C11A H11A 108.0
C10A C11A I1A 109.9(8)
C10A C11A H11A 108.0
C12A C11A I1A 112.1(8)
C12A C11A C10A 110.6(9)
C12A C11A H11A 108.0
N2A C12A C11A 110.0(9)
N2A C12A H12A 107.0
N2A C12A C14A 104.3(8)
C11A C12A H12A 107.0
C11A C12A C14A 120.9(10)
C14A C12A H12A 107.0
O3A C13A N2A 125.2(10)
O3A C13A C9A 122.8(10)
N2A C13A C9A 111.9(9)
C12A C14A H14A 110.6
C12A C14A H14B 110.6
H14A C14A H14B 108.8
C15A C14A C12A 105.6(9)
C15A C14A H14A 110.6
C15A C14A H14B 110.6
C14A C15A H15A 110.7
C14A C15A H15B 110.7
C14A C15A C16A 105.2(10)
H15A C15A H15B 108.8
C16A C15A H15A 110.7
C16A C15A H15B 110.7
N2A C16A C15A 102.0(9)
N2A C16A H16A 110.5
N2A C16A C17A 112.1(10)
C15A C16A H16A 110.5
C17A C16A C15A 110.9(11)
C17A C16A H16A 110.5
O4A C17A O5A 123.2(12)
O4A C17A C16A 127.3(12)
O5A C17A C16A 109.5(12)
O5A C18A H18A 109.5
O5A C18A H18B 109.5
O5A C18A H18C 109.5
H18A C18A H18B 109.5
H18A C18A H18C 109.5
H18B C18A H18C 109.5
C17B O5B C18B 115.0(12)
C1B N1B C8B 112.5(9)
C1B N1B C9B 124.8(10)
C8B N1B C9B 122.5(10)
C13B N2B C12B 122.8(9)
C13B N2B C16B 123.0(9)
C16B N2B C12B 112.7(8)
O1B C1B N1B 124.1(12)
O1B C1B C2B 130.6(12)
N1B C1B C2B 105.3(10)
C3B C2B C1B 128.3(11)
C7B C2B C1B 109.8(10)
C7B C2B C3B 121.8(11)
C2B C3B H3B 122.7
C4B C3B C2B 114.5(12)
C4B C3B H3B 122.7
C3B C4B H4B 118.5
C5B C4B C3B 123.0(12)
C5B C4B H4B 118.5
C4B C5B H5B 119.4
C6B C5B C4B 121.1(12)
C6B C5B H5B 119.4
C5B C6B H6B 121.7
C7B C6B C5B 116.7(12)
C7B C6B H6B 121.7
C2B C7B C6B 122.9(11)
C2B C7B C8B 107.4(10)
C6B C7B C8B 129.7(11)
O2B C8B N1B 125.3(10)
O2B C8B C7B 129.7(10)
N1B C8B C7B 105.0(10)
N1B C9B H9B 105.6
N1B C9B C10B 112.4(10)
N1B C9B C13B 110.1(9)
C10B C9B H9B 105.6
C13B C9B H9B 105.6
C13B C9B C10B 116.5(10)
C9B C10B H10C 108.6
C9B C10B H10D 108.6
H10C C10B H10D 107.6
C11B C10B C9B 114.5(10)
C11B C10B H10C 108.6
C11B C10B H10D 108.6
I1B C11B H11B 107.7
C10B C11B I1B 110.1(8)
C10B C11B H11B 107.7
C12B C11B I1B 112.2(9)
C12B C11B C10B 111.4(10)
C12B C11B H11B 107.7
N2B C12B C11B 109.8(9)
N2B C12B H12B 107.5
N2B C12B C14B 102.2(9)
C11B C12B H12B 107.5
C14B C12B C11B 121.7(10)
C14B C12B H12B 107.5
O3B C13B N2B 122.9(11)
O3B C13B C9B 123.2(10)
N2B C13B C9B 113.7(9)
C12B C14B H14C 110.7
C12B C14B H14D 110.7
C12B C14B C15B 105.5(10)
H14C C14B H14D 108.8
C15B C14B H14C 110.7
C15B C14B H14D 110.7
C14B C15B H15C 111.1
C14B C15B H15D 111.1
C14B C15B C16B 103.3(9)
H15C C15B H15D 109.1
C16B C15B H15C 111.1
C16B C15B H15D 111.1
N2B C16B C15B 103.9(9)
N2B C16B H16B 110.4
N2B C16B C17B 111.7(9)
C15B C16B H16B 110.4
C17B C16B C15B 109.8(11)
C17B C16B H16B 110.4
O4B C17B O5B 123.9(13)
O4B C17B C16B 126.2(12)
O5B C17B C16B 109.7(11)
O5B C18B H18D 109.5
O5B C18B H18E 109.5
O5B C18B H18F 109.5
H18D C18B H18E 109.5
H18D C18B H18F 109.5
H18E C18B H18F 109.5
C17C O5C C18C 116.5(9)
C1C N1C C9C 124.1(10)
C8C N1C C1C 112.4(10)
C8C N1C C9C 122.6(10)
C13C N2C C12C 122.6(10)
C13C N2C C16C 123.2(9)
C16C N2C C12C 112.7(9)
O1C C1C N1C 125.0(12)
O1C C1C C2C 128.5(12)
N1C C1C C2C 106.5(10)
C3C C2C C1C 131.6(11)
C7C C2C C1C 107.6(10)
C7C C2C C3C 120.8(11)
C2C C3C H3C 121.5
C4C C3C C2C 117.0(11)
C4C C3C H3C 121.5
C3C C4C H4C 119.0
C5C C4C C3C 122.1(12)
C5C C4C H4C 119.0
C4C C5C H5C 119.1
C4C C5C C6C 121.9(12)
C6C C5C H5C 119.1
C5C C6C H6C 121.8
C7C C6C C5C 116.4(12)
C7C C6C H6C 121.8
C2C C7C C8C 107.9(10)
C6C C7C C2C 121.8(12)
C6C C7C C8C 130.2(11)
O2C C8C N1C 126.7(12)
O2C C8C C7C 127.8(11)
N1C C8C C7C 105.5(9)
N1C C9C H9C 105.9
N1C C9C C10C 110.9(10)
N1C C9C C13C 110.1(9)
C10C C9C H9C 105.9
C13C C9C H9C 105.9
C13C C9C C10C 117.3(9)
C9C C10C H10E 109.1
C9C C10C H10F 109.1
H10E C10C H10F 107.8
C11C C10C C9C 112.5(10)
C11C C10C H10E 109.1
C11C C10C H10F 109.1
I1C C11C H11C 106.9
C10C C11C I1C 109.1(9)
C10C C11C H11C 106.9
C12C C11C I1C 112.8(8)
C12C C11C C10C 113.7(10)
C12C C11C H11C 106.9
N2C C12C C11C 111.5(10)
N2C C12C H12C 106.5
N2C C12C C14C 103.1(9)
C11C C12C H12C 106.5
C11C C12C C14C 121.8(9)
C14C C12C H12C 106.5
O3C C13C N2C 123.5(11)
O3C C13C C9C 121.9(11)
N2C C13C C9C 114.4(10)
C12C C14C H14E 111.2
C12C C14C H14F 111.2
C12C C14C C15C 102.9(9)
H14E C14C H14F 109.1
C15C C14C H14E 111.2
C15C C14C H14F 111.2
C14C C15C H15E 111.2
C14C C15C H15F 111.2
C14C C15C C16C 103.0(10)
H15E C15C H15F 109.1
C16C C15C H15E 111.2
C16C C15C H15F 111.2
N2C C16C C15C 103.6(9)
N2C C16C H16C 109.3
N2C C16C C17C 112.7(10)
C15C C16C H16C 109.3
C17C C16C C15C 112.5(9)
C17C C16C H16C 109.3
O4C C17C O5C 124.6(11)
O4C C17C C16C 125.5(11)
O5C C17C C16C 109.7(10)
O5C C18C H18G 109.5
O5C C18C H18H 109.5
O5C C18C H18I 109.5
H18G C18C H18H 109.5
H18G C18C H18I 109.5
H18H C18C H18I 109.5
C17D O5D C18D 116.0(11)
C1D N1D C8D 108.8(9)
C1D N1D C9D 119.4(9)
C8D N1D C9D 125.7(9)
C13D N2D C12D 120.4(9)
C13D N2D C16D 125.0(10)
C16D N2D C12D 113.5(9)
O1D C1D N1D 122.4(11)
O1D C1D C2D 130.1(11)
N1D C1D C2D 107.5(9)
C3D C2D C1D 129.8(10)
C3D C2D C7D 122.5(11)
C7D C2D C1D 107.7(11)
C2D C3D H3D 122.0
C2D C3D C4D 116.1(11)
C4D C3D H3D 122.0
C3D C4D H4D 119.1
C5D C4D C3D 121.8(12)
C5D C4D H4D 119.1
C4D C5D H5D 119.2
C4D C5D C6D 121.6(11)
C6D C5D H5D 119.2
C5D C6D H6D 121.1
C5D C6D C7D 117.9(11)
C7D C6D H6D 121.1
C2D C7D C8D 108.9(10)
C6D C7D C2D 120.2(12)
C6D C7D C8D 130.9(11)
O2D C8D N1D 124.6(10)
O2D C8D C7D 128.9(10)
N1D C8D C7D 106.5(9)
N1D C9D H9D 106.4
N1D C9D C10D 114.2(9)
N1D C9D C13D 108.0(9)
C10D C9D H9D 106.4
C13D C9D H9D 106.4
C13D C9D C10D 115.0(10)
C9D C10D H10G 109.5
C9D C10D H10H 109.5
C9D C10D C11D 110.6(9)
H10G C10D H10H 108.1
C11D C10D H10G 109.5
C11D C10D H10H 109.5
I1D C11D H11D 108.4
C10D C11D I1D 109.9(7)
C10D C11D H11D 108.4
C12D C11D I1D 109.8(7)
C12D C11D C10D 112.0(10)
C12D C11D H11D 108.4
N2D C12D C11D 111.1(9)
N2D C12D H12D 107.3
N2D C12D C14D 103.6(9)
C11D C12D H12D 107.3
C11D C12D C14D 119.6(10)
C14D C12D H12D 107.3
O3D C13D N2D 123.7(11)
O3D C13D C9D 124.9(11)
N2D C13D C9D 111.5(10)
C12D C14D H14G 110.4
C12D C14D H14H 110.4
C12D C14D C15D 106.6(10)
H14G C14D H14H 108.6
C15D C14D H14G 110.4
C15D C14D H14H 110.4
C14D C15D H15G 111.1
C14D C15D H15H 111.1
C14D C15D C16D 103.4(9)
H15G C15D H15H 109.1
C16D C15D H15G 111.1
C16D C15D H15H 111.1
N2D C16D C15D 102.5(9)
N2D C16D H16D 109.6
N2D C16D C17D 115.4(9)
C15D C16D H16D 109.6
C17D C16D C15D 110.0(9)
C17D C16D H16D 109.6
O4D C17D O5D 126.1(11)
O4D C17D C16D 124.1(11)
O5D C17D C16D 109.7(10)
O5D C18D H18J 109.5
O5D C18D H18K 109.5
O5D C18D H18L 109.5
H18J C18D H18K 109.5
H18J C18D H18L 109.5
H18K C18D H18L 109.5

loop_
_geom_bond_atom_site_label_1
_geom_bond_atom_site_label_2
_geom_bond_distance
I1A C11A 2.189(13)
O1A C1A 1.214(15)
O2A C8A 1.189(14)
O3A C13A 1.208(13)
O4A C17A 1.195(17)
O5A C17A 1.333(16)
O5A C18A 1.466(16)
N1A C1A 1.386(16)
N1A C8A 1.407(14)
N1A C9A 1.458(14)
N2A C12A 1.464(13)
N2A C13A 1.343(13)
N2A C16A 1.464(13)
C1A C2A 1.488(14)
C2A C3A 1.379(16)
C2A C7A 1.394(18)
C3A H3A 0.9500
C3A C4A 1.394(17)
C4A H4A 0.9500
C4A C5A 1.39(2)
C5A H5A 0.9500
C5A C6A 1.39(2)
C6A H6A 0.9500
C6A C7A 1.373(17)
C7A C8A 1.490(17)
C9A H9A 1.0000
C9A C10A 1.528(17)
C9A C13A 1.525(15)
C10A H10A 0.9900
C10A H10B 0.9900
C10A C11A 1.535(16)
C11A H11A 1.0000
C11A C12A 1.532(16)
C12A H12A 1.0000
C12A C14A 1.541(16)
C14A H14A 0.9900
C14A H14B 0.9900
C14A C15A 1.516(16)
C15A H15A 0.9900
C15A H15B 0.9900
C15A C16A 1.529(17)
C16A H16A 1.0000
C16A C17A 1.512(17)
C18A H18A 0.9800
C18A H18B 0.9800
C18A H18C 0.9800
I1B C11B 2.208(12)
O1B C1B 1.213(14)
O2B C8B 1.198(14)
O3B C13B 1.224(13)
O4B C17B 1.190(15)
O5B C17B 1.347(15)
O5B C18B 1.429(18)
N1B C1B 1.388(15)
N1B C8B 1.405(14)
N1B C9B 1.463(14)
N2B C12B 1.477(14)
N2B C13B 1.341(14)
N2B C16B 1.461(14)
C1B C2B 1.483(16)
C2B C3B 1.419(16)
C2B C7B 1.367(16)
C3B H3B 0.9500
C3B C4B 1.398(18)
C4B H4B 0.9500
C4B C5B 1.390(19)
C5B H5B 0.9500
C5B C6B 1.385(17)
C6B H6B 0.9500
C6B C7B 1.380(16)
C7B C8B 1.508(15)
C9B H9B 1.0000
C9B C10B 1.540(17)
C9B C13B 1.527(17)
C10B H10C 0.9900
C10B H10D 0.9900
C10B C11B 1.512(17)
C11B H11B 1.0000
C11B C12B 1.505(16)
C12B H12B 1.0000
C12B C14B 1.496(16)
C14B H14C 0.9900
C14B H14D 0.9900
C14B C15B 1.526(18)
C15B H15C 0.9900
C15B H15D 0.9900
C15B C16B 1.535(16)
C16B H16B 1.0000
C16B C17B 1.522(18)
C18B H18D 0.9800
C18B H18E 0.9800
C18B H18F 0.9800
I1C C11C 2.212(12)
O1C C1C 1.226(14)
O2C C8C 1.191(13)
O3C C13C 1.236(14)
O4C C17C 1.197(14)
O5C C17C 1.345(14)
O5C C18C 1.468(14)
N1C C1C 1.400(15)
N1C C8C 1.377(15)
N1C C9C 1.446(15)
N2C C12C 1.459(14)
N2C C13C 1.338(15)
N2C C16C 1.447(15)
C1C C2C 1.475(18)
C2C C3C 1.399(17)
C2C C7C 1.397(15)
C3C H3C 0.9500
C3C C4C 1.380(18)
C4C H4C 0.9500
C4C C5C 1.379(18)
C5C H5C 0.9500
C5C C6C 1.393(19)
C6C H6C 0.9500
C6C C7C 1.390(18)
C7C C8C 1.507(18)
C9C H9C 1.0000
C9C C10C 1.553(17)
C9C C13C 1.518(16)
C10C H10E 0.9900
C10C H10F 0.9900
C10C C11C 1.527(18)
C11C H11C 1.0000
C11C C12C 1.495(17)
C12C H12C 1.0000
C12C C14C 1.512(16)
C14C H14E 0.9900
C14C H14F 0.9900
C14C C15C 1.533(17)
C15C H15E 0.9900
C15C H15F 0.9900
C15C C16C 1.535(17)
C16C H16C 1.0000
C16C C17C 1.509(15)
C18C H18G 0.9800
C18C H18H 0.9800
C18C H18I 0.9800
I1D C11D 2.199(11)
O1D C1D 1.205(12)
O2D C8D 1.216(13)
O3D C13D 1.224(14)
O4D C17D 1.194(14)
O5D C17D 1.325(14)
O5D C18D 1.432(16)
N1D C1D 1.421(14)
N1D C8D 1.424(14)
N1D C9D 1.449(14)
N2D C12D 1.467(15)
N2D C13D 1.356(14)
N2D C16D 1.433(14)
C1D C2D 1.466(17)
C2D C3D 1.389(17)
C2D C7D 1.390(15)
C3D H3D 0.9500
C3D C4D 1.394(17)
C4D H4D 0.9500
C4D C5D 1.373(17)
C5D H5D 0.9500
C5D C6D 1.382(17)
C6D H6D 0.9500
C6D C7D 1.385(16)
C7D C8D 1.470(17)
C9D H9D 1.0000
C9D C10D 1.539(17)
C9D C13D 1.523(16)
C10D H10G 0.9900
C10D H10H 0.9900
C10D C11D 1.547(17)
C11D H11D 1.0000
C11D C12D 1.514(16)
C12D H12D 1.0000
C12D C14D 1.533(16)
C14D H14G 0.9900
C14D H14H 0.9900
C14D C15D 1.534(18)
C15D H15G 0.9900
C15D H15H 0.9900
C15D C16D 1.552(17)
C16D H16D 1.0000
C16D C17D 1.534(16)
C18D H18J 0.9800
C18D H18K 0.9800
C18D H18L 0.9800

loop_
_geom_hbond_atom_site_label_D
_geom_hbond_atom_site_label_H
_geom_hbond_atom_site_label_A
_geom_hbond_distance_DH
_geom_hbond_distance_HA
_geom_hbond_distance_DA
_geom_hbond_angle_DHA
_geom_hbond_site_symmetry_A
_geom_hbond_publ_flag
C9A H9A O2B 1.00 2.47 3.134(14) 123.7 1_465 yes
C10A H10A O2A 0.99 2.53 3.160(15) 120.9 . yes
C11A H11A O4B 1.00 2.43 3.183(15) 131.8 1_465 yes
C12A H12A O2B 1.00 2.38 3.166(16) 134.9 1_465 yes
C14A H14B I1A 0.99 2.89 3.383(13) 111.6 . yes
C18A H18A O1C 0.98 2.47 3.173(16) 128.8 . yes
C18A H18B O1B 0.98 2.46 3.381(19) 156.0 . yes
C11B H11B O2A 1.00 2.46 3.154(15) 126.2 . yes
C12B H12B O2A 1.00 2.56 3.144(15) 117.5 . yes
C12B H12B O4A 1.00 2.59 3.447(16) 144.2 . yes
C14B H14C I1B 0.99 2.95 3.508(13) 116.7 . yes
C18B H18D O3A 0.98 2.16 2.980(15) 140.4 1_655 yes
C18B H18E O1B 0.98 2.38 3.283(17) 153.7 1_655 yes
C11C H11C O2D 1.00 2.36 3.235(15) 145.7 1_455 yes
C14C H14E I1C 0.99 2.96 3.504(12) 115.6 . yes
C15C H15E O1D 0.99 2.42 3.324(14) 152.1 1_445 yes
C10D H10G O2D 0.99 2.40 3.080(15) 125.6 . yes
C11D H11D O4C 1.00 2.38 3.197(15) 137.9 1_565 yes
C12D H12D O2C 1.00 2.35 3.311(14) 161.6 1_565 yes

loop_
_geom_torsion_atom_site_label_1
_geom_torsion_atom_site_label_2
_geom_torsion_atom_site_label_3
_geom_torsion_atom_site_label_4
_geom_torsion
I1A C11A C12A N2A 85.1(10)
I1A C11A C12A C14A -36.5(13)
O1A C1A C2A C3A -2(2)
O1A C1A C2A C7A 177.5(14)
N1A C1A C2A C3A 179.6(12)
N1A C1A C2A C7A -1.0(13)
N1A C9A C10A C11A 175.1(9)
N1A C9A C13A O3A 17.1(16)
N1A C9A C13A N2A -159.6(9)
N2A C12A C14A C15A -11.1(13)
N2A C16A C17A O4A -33(2)
N2A C16A C17A O5A 149.0(11)
C1A N1A C8A O2A -178.1(13)
C1A N1A C8A C7A 1.5(13)
C1A N1A C9A C10A 125.1(12)
C1A N1A C9A C13A -109.9(12)
C1A C2A C3A C4A 174.9(11)
C1A C2A C7A C6A -175.2(12)
C1A C2A C7A C8A 1.9(13)
C2A C3A C4A C5A 1.7(19)
C2A C7A C8A O2A 177.4(13)
C2A C7A C8A N1A -2.2(13)
C3A C2A C7A C6A 4.3(19)
C3A C2A C7A C8A -178.6(10)
C3A C4A C5A C6A 1(2)
C4A C5A C6A C7A -2(2)
C5A C6A C7A C2A -1(2)
C5A C6A C7A C8A -177.6(13)
C6A C7A C8A O2A -6(2)
C6A C7A C8A N1A 174.7(13)
C7A C2A C3A C4A -4.4(18)
C8A N1A C1A O1A -179.0(12)
C8A N1A C1A C2A -0.4(13)
C8A N1A C9A C10A -70.6(13)
C8A N1A C9A C13A 54.5(14)
C9A N1A C1A O1A -13.1(19)
C9A N1A C1A C2A 165.5(9)
C9A N1A C8A O2A 15.8(19)
C9A N1A C8A C7A -164.6(10)
C9A C10A C11A I1A -137.8(9)
C9A C10A C11A C12A -13.4(14)
C10A C9A C13A O3A 142.0(12)
C10A C9A C13A N2A -34.7(13)
C10A C11A C12A N2A -37.9(13)
C10A C11A C12A C14A -159.5(10)
C11A C12A C14A C15A 113.1(12)
C12A N2A C13A O3A 161.3(11)
C12A N2A C13A C9A -22.1(14)
C12A N2A C16A C15A 26.9(12)
C12A N2A C16A C17A 145.5(11)
C12A C14A C15A C16A 27.4(13)
C13A N2A C12A C11A 61.9(14)
C13A N2A C12A C14A -167.1(10)
C13A N2A C16A C15A -176.7(10)
C13A N2A C16A C17A -58.1(15)
C13A C9A C10A C11A 52.2(13)
C14A C15A C16A N2A -32.5(12)
C14A C15A C16A C17A -152.0(11)
C15A C16A C17A O4A 80.6(17)
C15A C16A C17A O5A -97.8(13)
C16A N2A C12A C11A -141.2(10)
C16A N2A C12A C14A -10.2(13)
C16A N2A C13A O3A 6.8(18)
C16A N2A C13A C9A -176.6(10)
C18A O5A C17A O4A -7(2)
C18A O5A C17A C16A 171.1(13)
I1B C11B C12B N2B 67.7(10)
I1B C11B C12B C14B -51.3(13)
O1B C1B C2B C3B 0(2)
O1B C1B C2B C7B 178.1(12)
N1B C1B C2B C3B -178.5(12)
N1B C1B C2B C7B -0.8(13)
N1B C9B C10B C11B 150.9(10)
N1B C9B C13B O3B 18.7(16)
N1B C9B C13B N2B -166.5(9)
N2B C12B C14B C15B 32.6(12)
N2B C16B C17B O4B -29.4(17)
N2B C16B C17B O5B 156.0(10)
C1B N1B C8B O2B -179.7(11)
C1B N1B C8B C7B -0.1(13)
C1B N1B C9B C10B 116.8(12)
C1B N1B C9B C13B -111.5(12)
C1B C2B C3B C4B 177.9(11)
C1B C2B C7B C6B -179.5(10)
C1B C2B C7B C8B 0.7(13)
C2B C3B C4B C5B 0.6(18)
C2B C7B C8B O2B 179.2(12)
C2B C7B C8B N1B -0.4(12)
C3B C2B C7B C6B -1.6(18)
C3B C2B C7B C8B 178.6(11)
C3B C4B C5B C6B -1(2)
C4B C5B C6B C7B -0.4(18)
C5B C6B C7B C2B 1.5(17)
C5B C6B C7B C8B -178.7(11)
C6B C7B C8B O2B -1(2)
C6B C7B C8B N1B 179.8(11)
C7B C2B C3B C4B 0.5(17)
C8B N1B C1B O1B -178.4(11)
C8B N1B C1B C2B 0.5(13)
C8B N1B C9B C10B -68.8(14)
C8B N1B C9B C13B 62.9(14)
C9B N1B C1B O1B -3.5(18)
C9B N1B C1B C2B 175.4(10)
C9B N1B C8B O2B 5.2(19)
C9B N1B C8B C7B -175.2(10)
C9B C10B C11B I1B -101.3(10)
C9B C10B C11B C12B 23.8(15)
C10B C9B C13B O3B 148.3(11)
C10B C9B C13B N2B -36.9(14)
C10B C11B C12B N2B -56.2(13)
C10B C11B C12B C14B -175.3(11)
C11B C12B C14B C15B 155.4(11)
C12B N2B C13B O3B 177.0(10)
C12B N2B C13B C9B 2.2(15)
C12B N2B C16B C15B -3.2(13)
C12B N2B C16B C17B 115.1(11)
C12B C14B C15B C16B -35.3(14)
C13B N2B C12B C11B 45.2(14)
C13B N2B C12B C14B 175.6(10)
C13B N2B C16B C15B 162.8(11)
C13B N2B C16B C17B -79.0(13)
C13B C9B C10B C11B 22.4(15)
C14B C15B C16B N2B 23.1(13)
C14B C15B C16B C17B -96.5(12)
C15B C16B C17B O4B 85.4(16)
C15B C16B C17B O5B -89.3(12)
C16B N2B C12B C11B -148.8(10)
C16B N2B C12B C14B -18.4(12)
C16B N2B C13B O3B 12.4(17)
C16B N2B C13B C9B -162.4(10)
C18B O5B C17B O4B -4.0(18)
C18B O5B C17B C16B 170.8(11)
I1C C11C C12C N2C 73.2(10)
I1C C11C C12C C14C -49.0(13)
O1C C1C C2C C3C -1(2)
O1C C1C C2C C7C 178.1(12)
N1C C1C C2C C3C -178.8(11)
N1C C1C C2C C7C 0.8(13)
N1C C9C C10C C11C 153.3(10)
N1C C9C C13C O3C 19.4(15)
N1C C9C C13C N2C -164.5(9)
N2C C12C C14C C15C 33.6(11)
N2C C16C C17C O4C -29.5(16)
N2C C16C C17C O5C 155.2(9)
C1C N1C C8C O2C 178.5(12)
C1C N1C C8C C7C 0.7(13)
C1C N1C C9C C10C 117.7(12)
C1C N1C C9C C13C -110.8(12)
C1C C2C C3C C4C 177.6(12)
C1C C2C C7C C6C -177.6(11)
C1C C2C C7C C8C -0.3(13)
C2C C3C C4C C5C 1.5(18)
C2C C7C C8C O2C -178.0(12)
C2C C7C C8C N1C -0.2(13)
C3C C2C C7C C6C 2.0(17)
C3C C2C C7C C8C 179.3(10)
C3C C4C C5C C6C -1(2)
C4C C5C C6C C7C 1.2(19)
C5C C6C C7C C2C -1.6(17)
C5C C6C C7C C8C -178.2(12)
C6C C7C C8C O2C -1(2)
C6C C7C C8C N1C 176.7(12)
C7C C2C C3C C4C -1.9(16)
C8C N1C C1C O1C -178.4(12)
C8C N1C C1C C2C -0.9(13)
C8C N1C C9C C10C -74.0(14)
C8C N1C C9C C13C 57.6(14)
C9C N1C C1C O1C -9.0(19)
C9C N1C C1C C2C 168.5(10)
C9C N1C C8C O2C 9(2)
C9C N1C C8C C7C -168.9(10)
C9C C10C C11C I1C -108.9(10)
C9C C10C C11C C12C 17.9(15)
C10C C9C C13C O3C 147.5(11)
C10C C9C C13C N2C -36.4(15)
C10C C11C C12C N2C -51.8(13)
C10C C11C C12C C14C -173.9(11)
C11C C12C C14C C15C 159.5(10)
C12C N2C C13C O3C 176.2(10)
C12C N2C C13C C9C 0.2(15)
C12C N2C C16C C15C -7.0(11)
C12C N2C C16C C17C 114.9(10)
C12C C14C C15C C16C -38.1(11)
C13C N2C C12C C11C 44.4(14)
C13C N2C C12C C14C 176.7(9)
C13C N2C C16C C15C 159.3(10)
C13C N2C C16C C17C -78.8(13)
C13C C9C C10C C11C 25.6(16)
C14C C15C C16C N2C 27.7(11)
C14C C15C C16C C17C -94.3(11)
C15C C16C C17C O4C 87.2(15)
C15C C16C C17C O5C -88.1(12)
C16C N2C C12C C11C -149.2(9)
C16C N2C C12C C14C -16.9(12)
C16C N2C C13C O3C 11.3(16)
C16C N2C C13C C9C -164.8(9)
C18C O5C C17C O4C -5.0(17)
C18C O5C C17C C16C 170.3(10)
I1D C11D C12D N2D 70.9(10)
I1D C11D C12D C14D -49.7(12)
O1D C1D C2D C3D -4(2)
O1D C1D C2D C7D 176.7(12)
N1D C1D C2D C3D 174.6(12)
N1D C1D C2D C7D -4.8(13)
N1D C9D C10D C11D 168.9(9)
N1D C9D C13D O3D 3.4(14)
N1D C9D C13D N2D -177.9(8)
N2D C12D C14D C15D -10.0(12)
N2D C16D C17D O4D -46.6(16)
N2D C16D C17D O5D 136.6(10)
C1D N1D C8D O2D 173.6(11)
C1D N1D C8D C7D -8.5(12)
C1D N1D C9D C10D 153.0(10)
C1D N1D C9D C13D -77.8(11)
C1D C2D C3D C4D -178.8(12)
C1D C2D C7D C6D 179.7(10)
C1D C2D C7D C8D -0.4(13)
C2D C3D C4D C5D -0.1(18)
C2D C7D C8D O2D -176.8(12)
C2D C7D C8D N1D 5.5(13)
C3D C2D C7D C6D 0.2(18)
C3D C2D C7D C8D -179.9(11)
C3D C4D C5D C6D -1.1(19)
C4D C5D C6D C7D 1.9(18)
C5D C6D C7D C2D -1.4(17)
C5D C6D C7D C8D 178.7(11)
C6D C7D C8D O2D 3(2)
C6D C7D C8D N1D -174.6(12)
C7D C2D C3D C4D 0.6(18)
C8D N1D C1D O1D -173.1(10)
C8D N1D C1D C2D 8.3(12)
C8D N1D C9D C10D -57.8(15)
C8D N1D C9D C13D 71.5(13)
C9D N1D C1D O1D -19.1(15)
C9D N1D C1D C2D 162.3(9)
C9D N1D C8D O2D 21.7(18)
C9D N1D C8D C7D -160.4(10)
C9D C10D C11D I1D -115.4(9)
C9D C10D C11D C12D 6.9(14)
C10D C9D C13D O3D 132.1(11)
C10D C9D C13D N2D -49.1(12)
C10D C11D C12D N2D -51.4(13)
C10D C11D C12D C14D -172.0(10)
C11D C12D C14D C15D 114.4(12)
C12D N2D C13D O3D 179.7(10)
C12D N2D C13D C9D 0.9(13)
C12D N2D C16D C15D 28.1(11)
C12D N2D C16D C17D 147.6(10)
C12D C14D C15D C16D 26.0(12)
C13D N2D C12D C11D 49.8(13)
C13D N2D C12D C14D 179.5(9)
C13D N2D C16D C15D -164.0(9)
C13D N2D C16D C17D -44.5(15)
C13D C9D C10D C11D 43.2(13)
C14D C15D C16D N2D -32.0(11)
C14D C15D C16D C17D -155.2(10)
C15D C16D C17D O4D 68.7(14)
C15D C16D C17D O5D -108.1(11)
C16D N2D C12D C11D -141.6(9)
C16D N2D C12D C14D -11.9(12)
C16D N2D C13D O3D 12.5(16)
C16D N2D C13D C9D -166.3(9)
C18D O5D C17D O4D -2.2(18)
C18D O5D C17D C16D 174.6(11)

loop_
_twin_individual_id
_twin_individual_mass_fraction_refined
1 0.941(10)
2 0.059(10)
